data_4064024
loop_
_publ_author_name
'Robinson, Robert'
'Clarkson, Joseph M.'
'Moody, Morgan A.'
'Sharp, Paul R.'

_publ_section_title
;
 Pt(PEt3)(\k2-P,C-PEt2CHMe)(C6Cl5): An Unexpected Intermediate in the
 Synthesis ofcis-Pt(PEt3)2(Cl)(C6Cl5)
;
_journal_issue 6
_journal_name_full Organometallics
_journal_page_first 1730
_journal_paper_doi 10.1021/om1010879
_journal_volume 30
_journal_year 2011
_chemical_formula_moiety 'C18 H30 Cl6 P2 Pt'
_chemical_formula_sum 'C18 H30 Cl6 P2 Pt'
_chemical_formula_weight 716.15
_chemical_name_systematic
;
 ?
;
_space_group_IT_number 14
_symmetry_cell_setting monoclinic
_symmetry_space_group_name_Hall '-P 2yn'
_symmetry_space_group_name_H-M 'P 1 21/n 1'
_atom_sites_solution_hydrogens geom
_atom_sites_solution_primary direct
_atom_sites_solution_secondary difmap
_audit_creation_method SHELXL-97
_cell_angle_alpha 90.00
_cell_angle_beta 92.7960(10)
_cell_angle_gamma 90.00
_cell_formula_units_Z 4
_cell_length_a 8.8591(10)
_cell_length_b 15.4076(17)
_cell_length_c 18.870(2)
_cell_measurement_temperature 173(2)
_cell_volume 2572.6(5)
_computing_cell_refinement 'APEX2 (Bruker AXS, 2008)'
_computing_data_collection 'APEX2 (Bruker AXS, 2008)'
_computing_data_reduction 'APEX2 (Bruker AXS, 2008)'
_computing_molecular_graphics 'X-Seed (Atwood & Barbour, 2003; Barbour, 2001)'
_computing_publication_material 'X-Seed (Atwood & Barbour, 2003; Barbour, 2001)'
_computing_structure_refinement 'SHELXL-97 (Sheldrick, 1997)'
_computing_structure_solution 'SHELXS-97 (Sheldrick, 1997)'
_diffrn_ambient_temperature 173(2)
_diffrn_measured_fraction_theta_full 0.996
_diffrn_measured_fraction_theta_max 0.996
_diffrn_measurement_device_type 'Bruker APEXII CCD area detector'
_diffrn_measurement_method 'omega scans'
_diffrn_radiation_monochromator graphite
_diffrn_radiation_source 'fine-focus sealed tube'
_diffrn_radiation_type MoK\a
_diffrn_radiation_wavelength 0.71073
_diffrn_reflns_av_R_equivalents 0.0333
_diffrn_reflns_av_sigmaI/netI 0.0251
_diffrn_reflns_limit_h_max 11
_diffrn_reflns_limit_h_min -11
_diffrn_reflns_limit_k_max 19
_diffrn_reflns_limit_k_min -20
_diffrn_reflns_limit_l_max 24
_diffrn_reflns_limit_l_min -24
_diffrn_reflns_number 29682
_diffrn_reflns_theta_full 27.63
_diffrn_reflns_theta_max 27.63
_diffrn_reflns_theta_min 1.71
_diffrn_standards_decay_% 0.0
_exptl_absorpt_coefficient_mu 6.206
_exptl_absorpt_correction_T_max 0.6533
_exptl_absorpt_correction_T_min 0.2043
_exptl_absorpt_correction_type multi-scan
_exptl_absorpt_process_details Bruker-SADABS
_exptl_crystal_colour yellow
_exptl_crystal_density_diffrn 1.849
_exptl_crystal_density_method 'not measured'
_exptl_crystal_description plate
_exptl_crystal_F_000 1392
_exptl_crystal_size_max 0.38
_exptl_crystal_size_mid 0.13
_exptl_crystal_size_min 0.08
_refine_diff_density_max 1.294
_refine_diff_density_min -0.417
_refine_diff_density_rms 0.102
_refine_ls_extinction_method none
_refine_ls_goodness_of_fit_ref 1.040
_refine_ls_hydrogen_treatment noref
_refine_ls_matrix_type full
_refine_ls_number_parameters 250
_refine_ls_number_reflns 5961
_refine_ls_number_restraints 0
_refine_ls_restrained_S_all 1.040
_refine_ls_R_factor_all 0.0274
_refine_ls_R_factor_gt 0.0217
_refine_ls_shift/su_max 0.001
_refine_ls_shift/su_mean 0.000
_refine_ls_structure_factor_coef Fsqd
_refine_ls_weighting_details 'calc w=1/[\s^2^(Fo^2^)+(0.0287P)^2^+0.9531P] where P=(Fo^2^+2Fc^2^)/3'
_refine_ls_weighting_scheme calc
_refine_ls_wR_factor_gt 0.0510
_refine_ls_wR_factor_ref 0.0536
_reflns_number_gt 5257
_reflns_number_total 5961
_reflns_threshold_expression >2sigma(I)
_cod_data_source_file om1010879_si_002.cif
_cod_data_source_block cis-Pt(PEt3)2(C6Cl5)(Cl)_(2)
_cod_original_cell_volume 2572.7(5)
_cod_original_sg_symbol_H-M P21/n
_cod_database_code 4064024

loop_
_symmetry_equiv_pos_as_xyz
'x, y, z'
'-x+1/2, y+1/2, -z+1/2'
'-x, -y, -z'
'x-1/2, -y-1/2, z-1/2'

loop_
_atom_site_label
_atom_site_type_symbol
_atom_site_fract_x
_atom_site_fract_y
_atom_site_fract_z
_atom_site_U_iso_or_equiv
_atom_site_adp_type
_atom_site_occupancy
_atom_site_symmetry_multiplicity
_atom_site_calc_flag
_atom_site_refinement_flags
Pt1 Pt 0.461839(11) 0.402783(7) 0.211724(6) 0.02086(4) Uani 1 1 d .
P2 P 0.46426(8) 0.27189(5) 0.26389(4) 0.02380(16) Uani 1 1 d .
P1 P 0.51572(8) 0.36081(5) 0.09742(4) 0.02365(16) Uani 1 1 d .
Cl1 Cl 0.45771(10) 0.54677(5) 0.16512(4) 0.03701(18) Uani 1 1 d .
C13 C 0.7013(4) 0.4035(2) 0.07705(18) 0.0325(7) Uani 1 1 d .
H13A H 0.7195 0.3916 0.0266 0.039 Uiso 1 1 calc R
H13B H 0.7014 0.4673 0.0837 0.039 Uiso 1 1 calc R
C1 C 0.4173(3) 0.46410(18) 0.30548(15) 0.0226(6) Uani 1 1 d .
C15 C 0.3854(4) 0.4118(2) 0.03220(17) 0.0316(7) Uani 1 1 d .
H15A H 0.3970 0.4756 0.0353 0.038 Uiso 1 1 calc R
H15B H 0.4120 0.3937 -0.0160 0.038 Uiso 1 1 calc R
C4 C 0.3548(3) 0.56096(19) 0.42867(15) 0.0257(6) Uani 1 1 d .
C3 C 0.2377(3) 0.52002(18) 0.38973(15) 0.0239(6) Uani 1 1 d .
C17 C 0.5176(4) 0.2478(2) 0.06763(16) 0.0300(7) Uani 1 1 d .
H17A H 0.5913 0.2154 0.0986 0.036 Uiso 1 1 calc R
H17B H 0.4166 0.2225 0.0744 0.036 Uiso 1 1 calc R
C5 C 0.5015(3) 0.55515(18) 0.40633(16) 0.0251(6) Uani 1 1 d .
C2 C 0.2705(3) 0.47532(18) 0.32831(15) 0.0224(6) Uani 1 1 d .
C9 C 0.3343(4) 0.19112(19) 0.22492(17) 0.0312(7) Uani 1 1 d .
H9A H 0.3717 0.1728 0.1786 0.037 Uiso 1 1 calc R
H9B H 0.3358 0.1395 0.2562 0.037 Uiso 1 1 calc R
C7 C 0.4169(4) 0.2733(2) 0.35737(16) 0.0293(7) Uani 1 1 d .
H7A H 0.4868 0.3137 0.3832 0.035 Uiso 1 1 calc R
H7B H 0.3134 0.2969 0.3603 0.035 Uiso 1 1 calc R
C6 C 0.5305(3) 0.50626(18) 0.34636(16) 0.0254(6) Uani 1 1 d .
C11 C 0.6457(4) 0.2146(2) 0.26454(18) 0.0357(7) Uani 1 1 d .
H11A H 0.6297 0.1540 0.2797 0.043 Uiso 1 1 calc R
H11B H 0.6804 0.2130 0.2155 0.043 Uiso 1 1 calc R
Cl3 Cl 0.05569(8) 0.52411(5) 0.41744(4) 0.03322(17) Uani 1 1 d .
Cl2 Cl 0.11986(8) 0.43258(6) 0.27675(4) 0.03505(18) Uani 1 1 d .
Cl6 Cl 0.71614(8) 0.49915(6) 0.32135(5) 0.03737(19) Uani 1 1 d .
Cl4 Cl 0.31493(10) 0.61979(6) 0.50354(4) 0.03897(19) Uani 1 1 d .
Cl5 Cl 0.64519(10) 0.60998(5) 0.45301(5) 0.03849(19) Uani 1 1 d .
C18 C 0.5569(4) 0.2332(2) -0.00980(17) 0.0375(8) Uani 1 1 d .
H18A H 0.4846 0.2645 -0.0413 0.056 Uiso 1 1 calc R
H18B H 0.5521 0.1710 -0.0207 0.056 Uiso 1 1 calc R
H18C H 0.6592 0.2547 -0.0168 0.056 Uiso 1 1 calc R
C12 C 0.7714(4) 0.2548(3) 0.3130(2) 0.0492(10) Uani 1 1 d .
H12A H 0.7906 0.3144 0.2977 0.074 Uiso 1 1 calc R
H12B H 0.8639 0.2204 0.3102 0.074 Uiso 1 1 calc R
H12C H 0.7397 0.2553 0.3621 0.074 Uiso 1 1 calc R
C10 C 0.1718(4) 0.2215(2) 0.2135(2) 0.0435(9) Uani 1 1 d .
H10A H 0.1330 0.2396 0.2589 0.065 Uiso 1 1 calc R
H10B H 0.1097 0.1739 0.1936 0.065 Uiso 1 1 calc R
H10C H 0.1678 0.2707 0.1804 0.065 Uiso 1 1 calc R
C14 C 0.8294(4) 0.3641(3) 0.1235(2) 0.0519(10) Uani 1 1 d .
H14A H 0.8116 0.3753 0.1735 0.078 Uiso 1 1 calc R
H14B H 0.9256 0.3903 0.1114 0.078 Uiso 1 1 calc R
H14C H 0.8332 0.3013 0.1153 0.078 Uiso 1 1 calc R
C16 C 0.2210(4) 0.3880(3) 0.0430(2) 0.0502(10) Uani 1 1 d .
H16A H 0.2070 0.3254 0.0361 0.075 Uiso 1 1 calc R
H16B H 0.1552 0.4196 0.0087 0.075 Uiso 1 1 calc R
H16C H 0.1951 0.4037 0.0913 0.075 Uiso 1 1 calc R
C8 C 0.4240(4) 0.1856(2) 0.39534(19) 0.0440(9) Uani 1 1 d .
H8A H 0.3397 0.1491 0.3776 0.066 Uiso 1 1 calc R
H8B H 0.4170 0.1946 0.4465 0.066 Uiso 1 1 calc R
H8C H 0.5198 0.1569 0.3862 0.066 Uiso 1 1 calc R

loop_
_atom_site_aniso_label
_atom_site_aniso_U_11
_atom_site_aniso_U_22
_atom_site_aniso_U_33
_atom_site_aniso_U_23
_atom_site_aniso_U_13
_atom_site_aniso_U_12
Pt1 0.01865(6) 0.02245(7) 0.02169(7) -0.00068(4) 0.00307(4) -0.00025(4)
P2 0.0245(4) 0.0247(4) 0.0224(4) 0.0002(3) 0.0030(3) 0.0005(3)
P1 0.0215(4) 0.0271(4) 0.0227(4) 0.0001(3) 0.0041(3) -0.0003(3)
Cl1 0.0538(5) 0.0239(4) 0.0340(4) 0.0022(3) 0.0090(4) 0.0022(3)
C13 0.0260(16) 0.0384(19) 0.0338(18) 0.0006(14) 0.0085(13) -0.0035(13)
C1 0.0217(14) 0.0221(14) 0.0238(15) -0.0018(11) -0.0005(11) 0.0008(11)
C15 0.0320(17) 0.0352(18) 0.0275(17) 0.0037(13) -0.0002(13) 0.0019(13)
C4 0.0332(16) 0.0221(14) 0.0215(14) -0.0015(12) -0.0006(12) 0.0027(12)
C3 0.0231(14) 0.0246(14) 0.0244(15) 0.0018(11) 0.0035(11) 0.0016(11)
C17 0.0332(16) 0.0297(16) 0.0276(16) -0.0011(13) 0.0058(13) -0.0005(13)
C5 0.0259(15) 0.0218(14) 0.0268(15) -0.0002(12) -0.0065(12) -0.0016(11)
C2 0.0205(13) 0.0218(14) 0.0246(15) -0.0022(11) -0.0009(11) -0.0018(11)
C9 0.0412(18) 0.0247(15) 0.0282(16) -0.0031(13) 0.0056(13) -0.0080(13)
C7 0.0319(16) 0.0337(17) 0.0222(15) 0.0019(13) 0.0015(12) -0.0007(13)
C6 0.0218(14) 0.0251(14) 0.0290(16) 0.0037(12) -0.0003(12) -0.0009(11)
C11 0.0385(18) 0.0344(18) 0.0346(18) 0.0064(14) 0.0066(14) 0.0137(14)
Cl3 0.0276(4) 0.0371(4) 0.0359(4) -0.0036(3) 0.0112(3) 0.0018(3)
Cl2 0.0202(3) 0.0439(4) 0.0409(4) -0.0156(4) -0.0003(3) -0.0036(3)
Cl6 0.0196(3) 0.0486(5) 0.0440(5) -0.0048(4) 0.0029(3) -0.0051(3)
Cl4 0.0471(5) 0.0407(4) 0.0284(4) -0.0121(3) -0.0053(3) 0.0114(4)
Cl5 0.0380(4) 0.0356(4) 0.0406(5) -0.0056(3) -0.0120(4) -0.0090(3)
C18 0.044(2) 0.0384(19) 0.0307(18) -0.0043(14) 0.0050(15) 0.0051(15)
C12 0.0321(19) 0.061(2) 0.054(2) 0.004(2) -0.0029(17) 0.0131(17)
C10 0.0361(19) 0.040(2) 0.054(2) -0.0098(17) -0.0001(17) -0.0117(15)
C14 0.0239(17) 0.066(3) 0.066(3) 0.015(2) 0.0036(17) -0.0007(17)
C16 0.0324(19) 0.064(3) 0.053(2) 0.016(2) -0.0069(17) -0.0031(17)
C8 0.055(2) 0.047(2) 0.0307(18) 0.0125(16) 0.0110(16) 0.0073(18)

loop_
_atom_type_symbol
_atom_type_description
_atom_type_scat_dispersion_real
_atom_type_scat_dispersion_imag
_atom_type_scat_source
C C 0.0033 0.0016 'International Tables Vol C Tables 4.2.6.8 and 6.1.1.4'
H H 0.0000 0.0000 'International Tables Vol C Tables 4.2.6.8 and 6.1.1.4'
P P 0.1023 0.0942 'International Tables Vol C Tables 4.2.6.8 and 6.1.1.4'
Cl Cl 0.1484 0.1585 'International Tables Vol C Tables 4.2.6.8 and 6.1.1.4'
Pt Pt -1.7033 8.3905 'International Tables Vol C Tables 4.2.6.8 and 6.1.1.4'

loop_
_geom_angle_atom_site_label_1
_geom_angle_atom_site_label_2
_geom_angle_atom_site_label_3
_geom_angle
C1 Pt1 P2 91.92(8)
C1 Pt1 P1 168.87(8)
P2 Pt1 P1 99.15(3)
C1 Pt1 Cl1 83.69(8)
P2 Pt1 Cl1 175.58(3)
P1 Pt1 Cl1 85.22(3)
C9 P2 C11 102.14(15)
C9 P2 C7 103.08(15)
C11 P2 C7 103.95(15)
C9 P2 Pt1 116.34(11)
C11 P2 Pt1 115.15(11)
C7 P2 Pt1 114.44(10)
C15 P1 C13 104.41(15)
C15 P1 C17 102.55(15)
C13 P1 C17 104.84(15)
C15 P1 Pt1 110.78(11)
C13 P1 Pt1 108.81(11)
C17 P1 Pt1 123.73(10)
C14 C13 P1 112.8(2)
C14 C13 H13A 109.0
P1 C13 H13A 109.0
C14 C13 H13B 109.0
P1 C13 H13B 109.0
H13A C13 H13B 107.8
C6 C1 C2 115.2(3)
C6 C1 Pt1 121.7(2)
C2 C1 Pt1 122.7(2)
C16 C15 P1 112.5(2)
C16 C15 H15A 109.1
P1 C15 H15A 109.1
C16 C15 H15B 109.1
P1 C15 H15B 109.1
H15A C15 H15B 107.8
C5 C4 C3 119.6(3)
C5 C4 Cl4 120.9(2)
C3 C4 Cl4 119.5(2)
C2 C3 C4 118.9(3)
C2 C3 Cl3 120.5(2)
C4 C3 Cl3 120.5(2)
C18 C17 P1 116.0(2)
C18 C17 H17A 108.3
P1 C17 H17A 108.3
C18 C17 H17B 108.3
P1 C17 H17B 108.3
H17A C17 H17B 107.4
C4 C5 C6 119.6(3)
C4 C5 Cl5 119.3(2)
C6 C5 Cl5 121.1(2)
C3 C2 C1 123.5(3)
C3 C2 Cl2 117.9(2)
C1 C2 Cl2 118.6(2)
C10 C9 P2 114.9(2)
C10 C9 H9A 108.5
P2 C9 H9A 108.5
C10 C9 H9B 108.5
P2 C9 H9B 108.5
H9A C9 H9B 107.5
C8 C7 P2 115.7(2)
C8 C7 H7A 108.3
P2 C7 H7A 108.3
C8 C7 H7B 108.3
P2 C7 H7B 108.3
H7A C7 H7B 107.4
C5 C6 C1 123.0(3)
C5 C6 Cl6 118.0(2)
C1 C6 Cl6 119.0(2)
C12 C11 P2 114.8(2)
C12 C11 H11A 108.6
P2 C11 H11A 108.6
C12 C11 H11B 108.6
P2 C11 H11B 108.6
H11A C11 H11B 107.5
C17 C18 H18A 109.5
C17 C18 H18B 109.5
H18A C18 H18B 109.5
C17 C18 H18C 109.5
H18A C18 H18C 109.5
H18B C18 H18C 109.5
C11 C12 H12A 109.5
C11 C12 H12B 109.5
H12A C12 H12B 109.5
C11 C12 H12C 109.5
H12A C12 H12C 109.5
H12B C12 H12C 109.5
C9 C10 H10A 109.5
C9 C10 H10B 109.5
H10A C10 H10B 109.5
C9 C10 H10C 109.5
H10A C10 H10C 109.5
H10B C10 H10C 109.5
C13 C14 H14A 109.5
C13 C14 H14B 109.5
H14A C14 H14B 109.5
C13 C14 H14C 109.5
H14A C14 H14C 109.5
H14B C14 H14C 109.5
C15 C16 H16A 109.5
C15 C16 H16B 109.5
H16A C16 H16B 109.5
C15 C16 H16C 109.5
H16A C16 H16C 109.5
H16B C16 H16C 109.5
C7 C8 H8A 109.5
C7 C8 H8B 109.5
H8A C8 H8B 109.5
C7 C8 H8C 109.5
H8A C8 H8C 109.5
H8B C8 H8C 109.5

loop_
_geom_bond_atom_site_label_1
_geom_bond_atom_site_label_2
_geom_bond_distance
Pt1 C1 2.061(3)
Pt1 P2 2.2438(8)
Pt1 P1 2.3236(8)
Pt1 Cl1 2.3861(8)
P2 C9 1.825(3)
P2 C11 1.833(3)
P2 C7 1.833(3)
P1 C15 1.823(3)
P1 C13 1.829(3)
P1 C17 1.830(3)
C13 C14 1.526(5)
C13 H13A 0.9900
C13 H13B 0.9900
C1 C6 1.396(4)
C1 C2 1.401(4)
C15 C16 1.526(5)
C15 H15A 0.9900
C15 H15B 0.9900
C4 C5 1.389(4)
C4 C3 1.392(4)
C4 Cl4 1.729(3)
C3 C2 1.391(4)
C3 Cl3 1.720(3)
C17 C18 1.535(4)
C17 H17A 0.9900
C17 H17B 0.9900
C5 C6 1.394(4)
C5 Cl5 1.732(3)
C2 Cl2 1.742(3)
C9 C10 1.520(5)
C9 H9A 0.9900
C9 H9B 0.9900
C7 C8 1.529(4)
C7 H7A 0.9900
C7 H7B 0.9900
C6 Cl6 1.736(3)
C11 C12 1.536(5)
C11 H11A 0.9900
C11 H11B 0.9900
C18 H18A 0.9800
C18 H18B 0.9800
C18 H18C 0.9800
C12 H12A 0.9800
C12 H12B 0.9800
C12 H12C 0.9800
C10 H10A 0.9800
C10 H10B 0.9800
C10 H10C 0.9800
C14 H14A 0.9800
C14 H14B 0.9800
C14 H14C 0.9800
C16 H16A 0.9800
C16 H16B 0.9800
C16 H16C 0.9800
C8 H8A 0.9800
C8 H8B 0.9800
C8 H8C 0.9800

loop_
_geom_torsion_atom_site_label_1
_geom_torsion_atom_site_label_2
_geom_torsion_atom_site_label_3
_geom_torsion_atom_site_label_4
_geom_torsion
C1 Pt1 P2 C9 123.94(14)
P1 Pt1 P2 C9 -57.13(12)
Cl1 Pt1 P2 C9 130.6(4)
C1 Pt1 P2 C11 -116.61(14)
P1 Pt1 P2 C11 62.32(13)
Cl1 Pt1 P2 C11 -109.9(4)
C1 Pt1 P2 C7 3.78(14)
P1 Pt1 P2 C7 -177.28(12)
Cl1 Pt1 P2 C7 10.5(4)
C1 Pt1 P1 C15 -53.4(4)
P2 Pt1 P1 C15 132.11(11)
Cl1 Pt1 P1 C15 -48.49(11)
C1 Pt1 P1 C13 60.8(4)
P2 Pt1 P1 C13 -113.66(11)
Cl1 Pt1 P1 C13 65.74(11)
C1 Pt1 P1 C17 -175.6(4)
P2 Pt1 P1 C17 9.91(13)
Cl1 Pt1 P1 C17 -170.69(13)
C15 P1 C13 C14 -176.5(3)
C17 P1 C13 C14 -69.0(3)
Pt1 P1 C13 C14 65.2(3)
P2 Pt1 C1 C6 101.3(2)
P1 Pt1 C1 C6 -73.2(5)
Cl1 Pt1 C1 C6 -78.2(2)
P2 Pt1 C1 C2 -86.4(2)
P1 Pt1 C1 C2 99.1(4)
Cl1 Pt1 C1 C2 94.1(2)
C13 P1 C15 C16 -176.8(3)
C17 P1 C15 C16 74.1(3)
Pt1 P1 C15 C16 -59.8(3)
C5 C4 C3 C2 -1.2(4)
Cl4 C4 C3 C2 177.9(2)
C5 C4 C3 Cl3 178.5(2)
Cl4 C4 C3 Cl3 -2.5(4)
C15 P1 C17 C18 54.6(3)
C13 P1 C17 C18 -54.3(3)
Pt1 P1 C17 C18 -179.58(19)
C3 C4 C5 C6 -1.9(4)
Cl4 C4 C5 C6 179.1(2)
C3 C4 C5 Cl5 177.4(2)
Cl4 C4 C5 Cl5 -1.7(4)
C4 C3 C2 C1 4.4(4)
Cl3 C3 C2 C1 -175.3(2)
C4 C3 C2 Cl2 -174.7(2)
Cl3 C3 C2 Cl2 5.7(3)
C6 C1 C2 C3 -4.2(4)
Pt1 C1 C2 C3 -176.9(2)
C6 C1 C2 Cl2 174.9(2)
Pt1 C1 C2 Cl2 2.1(3)
C11 P2 C9 C10 -176.9(3)
C7 P2 C9 C10 75.5(3)
Pt1 P2 C9 C10 -50.6(3)
C9 P2 C7 C8 55.2(3)
C11 P2 C7 C8 -51.1(3)
Pt1 P2 C7 C8 -177.5(2)
C4 C5 C6 C1 2.0(4)
Cl5 C5 C6 C1 -177.2(2)
C4 C5 C6 Cl6 -178.8(2)
Cl5 C5 C6 Cl6 2.0(3)
C2 C1 C6 C5 0.9(4)
Pt1 C1 C6 C5 173.8(2)
C2 C1 C6 Cl6 -178.2(2)
Pt1 C1 C6 Cl6 -5.4(3)
C9 P2 C11 C12 -163.5(3)
C7 P2 C11 C12 -56.5(3)
Pt1 P2 C11 C12 69.5(3)
